data_7041395
loop_
_publ_author_name
'Zhang, Li-Yi'
'Xu, Liang-Jin'
'Wang, Jin-Yun'
'Zeng, Xian-Chong'
'Chen, Zhong-Ning'

_publ_section_title
;
 Photoluminescence and electroluminescence of cationic PtAu2
 heterotrinuclear complexes with aromatic acetylides.
;
_journal_issue 3
_journal_name_full 'Dalton transactions (Cambridge, England : 2003)'
_journal_page_first 865
_journal_page_last 874
_journal_paper_doi 10.1039/c6dt04249j
_journal_volume 46
_journal_year 2017
_chemical_formula_sum 'C82 H72 Au2 Cl6 O8 P6 Pt'
_chemical_formula_weight 2172.94
_chemical_name_systematic
; 
 ? 
;
_space_group_IT_number 15
_symmetry_cell_setting monoclinic
_symmetry_space_group_name_Hall '-C 2yc'
_symmetry_space_group_name_H-M 'C 1 2/c 1'
_atom_sites_solution_hydrogens geom
_atom_sites_solution_primary direct
_atom_sites_solution_secondary difmap
_audit_creation_method SHELXL-97
_audit_update_record
;
2015-03-20 deposited with the CCDC.
2016-12-12 downloaded from the CCDC.
;
_cell_angle_alpha 90.00
_cell_angle_beta 90.192(8)
_cell_angle_gamma 90.00
_cell_formula_units_Z 4
_cell_length_a 24.327(11)
_cell_length_b 15.586(7)
_cell_length_c 21.905(9)
_cell_measurement_temperature 293(2)
_cell_volume 8305(6)
_computing_structure_refinement 'SHELXL-97 (Sheldrick, 1997)'
_computing_structure_solution 'SHELXS-97 (Sheldrick, 1990)'
_diffrn_ambient_temperature 293(2)
_diffrn_measured_fraction_theta_full 0.976
_diffrn_measured_fraction_theta_max 0.976
_diffrn_radiation_monochromator graphite
_diffrn_radiation_source 'fine-focus sealed tube'
_diffrn_radiation_type MoK\a
_diffrn_radiation_wavelength 0.71073
_diffrn_reflns_av_R_equivalents 0.1047
_diffrn_reflns_av_sigmaI/netI 0.0837
_diffrn_reflns_limit_h_max 31
_diffrn_reflns_limit_h_min -31
_diffrn_reflns_limit_k_max 19
_diffrn_reflns_limit_k_min -20
_diffrn_reflns_limit_l_max 28
_diffrn_reflns_limit_l_min -25
_diffrn_reflns_number 38451
_diffrn_reflns_theta_full 27.51
_diffrn_reflns_theta_max 27.51
_diffrn_reflns_theta_min 2.77
_exptl_absorpt_coefficient_mu 5.566
_exptl_absorpt_correction_T_max 1.0000
_exptl_absorpt_correction_T_min 0.2004
_exptl_absorpt_correction_type multi-scan
_exptl_crystal_colour Yellow
_exptl_crystal_density_diffrn 1.738
_exptl_crystal_density_method 'not measured'
_exptl_crystal_description Block
_exptl_crystal_F_000 4224
_exptl_crystal_size_max 0.64
_exptl_crystal_size_mid 0.50
_exptl_crystal_size_min 0.45
_refine_diff_density_max 1.985
_refine_diff_density_min -3.268
_refine_diff_density_rms 0.186
_refine_ls_extinction_method none
_refine_ls_goodness_of_fit_ref 1.123
_refine_ls_hydrogen_treatment constr
_refine_ls_matrix_type full
_refine_ls_number_parameters 475
_refine_ls_number_reflns 9327
_refine_ls_number_restraints 55
_refine_ls_restrained_S_all 1.126
_refine_ls_R_factor_all 0.0829
_refine_ls_R_factor_gt 0.0690
_refine_ls_shift/su_max 0.001
_refine_ls_shift/su_mean 0.000
_refine_ls_structure_factor_coef Fsqd
_refine_ls_weighting_details 'calc w=1/[\s^2^(Fo^2^)+(0.0603P)^2^+0.0000P] where P=(Fo^2^+2Fc^2^)/3'
_refine_ls_weighting_scheme calc
_refine_ls_wR_factor_gt 0.1528
_refine_ls_wR_factor_ref 0.1642
_reflns_number_gt 8047
_reflns_number_total 9327
_reflns_threshold_expression >2sigma(I)
_cod_data_source_file c6dt04249j2.cif
_cod_data_source_block 1_2CH2Cl2
_cod_depositor_comments
;
The following automatic conversions were performed:

'_symmetry_cell_setting' value 'Monoclinic' changed to 'monoclinic'
according to
/usr/data/users/saulius/crontab/automatic-downloads/rss-feeds/RSC/lib/dictionaries/cif_core.dic
dictionary named 'cif_core.dic' version 2.4.2 from 2011-04-26.

'_exptl_absorpt_correction_type' value 'Multi-scan' changed to
'multi-scan' according to
/usr/data/users/saulius/crontab/automatic-downloads/rss-feeds/RSC/lib/dictionaries/cif_core.dic
dictionary named 'cif_core.dic' version 2.4.2 from 2011-04-26.

Automatic conversion script
Id: cif_fix_values 4268 2015-11-12 08:31:59Z antanas 

 Adding full bibliography for 7041395--7041396.cif.
;
_cod_original_sg_symbol_H-M C2/c
_cod_database_code 7041395

loop_
_symmetry_equiv_pos_as_xyz
'x, y, z'
'-x, y, -z+1/2'
'x+1/2, y+1/2, z'
'-x+1/2, y+1/2, -z+1/2'
'-x, -y, -z'
'x, -y, z-1/2'
'-x+1/2, -y+1/2, -z'
'x+1/2, -y+1/2, z-1/2'

loop_
_atom_site_label
_atom_site_type_symbol
_atom_site_fract_x
_atom_site_fract_y
_atom_site_fract_z
_atom_site_U_iso_or_equiv
_atom_site_adp_type
_atom_site_occupancy
_atom_site_symmetry_multiplicity
_atom_site_calc_flag
_atom_site_refinement_flags
Au1 Au 0.217288(13) 0.67914(2) 0.118446(13) 0.04437(12) Uani 1 1 d .
Pt1 Pt 0.2500 0.7500 0.0000 0.03646(13) Uani 1 2 d S
Cl1 Cl 0.13861(13) 0.5792(2) 0.34778(15) 0.0764(8) Uani 1 1 d .
P1 P 0.23890(8) 0.80374(15) 0.17114(9) 0.0404(4) Uani 1 1 d .
P2 P 0.25471(8) 0.88329(14) 0.04453(9) 0.0383(4) Uani 1 1 d .
P3 P 0.19078(9) 0.55196(14) 0.07386(9) 0.0422(5) Uani 1 1 d .
O1 O 0.1492(12) 0.6093(9) 0.4012(8) 0.276(14) Uani 1 1 d .
O2 O 0.1864(5) 0.5659(9) 0.3159(10) 0.210(9) Uani 1 1 d .
O3 O 0.1061(5) 0.6389(8) 0.3172(5) 0.148(5) Uani 1 1 d .
O4 O 0.1173(4) 0.4971(7) 0.3537(7) 0.141(5) Uani 1 1 d .
C1 C 0.2765(3) 0.8804(5) 0.1241(3) 0.0389(17) Uani 1 1 d .
H1A H 0.2721 0.9372 0.1414 0.047 Uiso 1 1 calc R
H1B H 0.3153 0.8662 0.1257 0.047 Uiso 1 1 calc R
C2 C 0.3113(3) 0.9409(6) 0.0093(4) 0.048(2) Uani 1 1 d .
H2A H 0.3454 0.9131 0.0211 0.057 Uiso 1 1 calc R
H2B H 0.3121 0.9987 0.0257 0.057 Uiso 1 1 calc R
C3 C 0.1777(3) 0.8603(6) 0.1994(4) 0.049(2) Uani 1 1 d .
C4 C 0.1321(5) 0.8109(8) 0.2105(5) 0.078(3) Uani 1 1 d .
H4A H 0.1324 0.7519 0.2042 0.093 Uiso 1 1 calc R
C5 C 0.0860(4) 0.8524(12) 0.2313(7) 0.116(6) Uani 1 1 d .
H5A H 0.0544 0.8206 0.2385 0.139 Uiso 1 1 calc R
C6 C 0.0851(5) 0.9378(11) 0.2418(6) 0.095(4) Uani 1 1 d .
H6A H 0.0526 0.9641 0.2541 0.114 Uiso 1 1 calc R
C7 C 0.1311(5) 0.9853(9) 0.2343(6) 0.087(4) Uani 1 1 d .
H7A H 0.1315 1.0434 0.2440 0.104 Uiso 1 1 calc R
C8 C 0.1777(5) 0.9449(7) 0.2116(5) 0.074(3) Uani 1 1 d .
H8A H 0.2094 0.9768 0.2048 0.088 Uiso 1 1 calc R
C9 C 0.2852(3) 0.7823(6) 0.2339(4) 0.0440(18) Uani 1 1 d .
C10 C 0.2784(4) 0.7066(6) 0.2654(4) 0.062(2) Uani 1 1 d .
H10A H 0.2506 0.6686 0.2545 0.074 Uiso 1 1 calc R
C11 C 0.3133(5) 0.6878(7) 0.3133(5) 0.075(3) Uani 1 1 d .
H11A H 0.3081 0.6376 0.3355 0.090 Uiso 1 1 calc R
C12 C 0.3550(5) 0.7411(7) 0.3283(5) 0.070(3) Uani 1 1 d .
H12A H 0.3793 0.7260 0.3593 0.084 Uiso 1 1 calc R
C13 C 0.3616(4) 0.8170(8) 0.2981(5) 0.068(3) Uani 1 1 d .
H13A H 0.3901 0.8538 0.3089 0.082 Uiso 1 1 calc R
C14 C 0.3261(4) 0.8387(7) 0.2521(4) 0.063(3) Uani 1 1 d .
H14A H 0.3295 0.8917 0.2329 0.076 Uiso 1 1 calc R
C15 C 0.1951(3) 0.9520(6) 0.0444(3) 0.0442(18) Uani 1 1 d .
C16 C 0.1439(4) 0.9138(7) 0.0511(4) 0.061(2) Uani 1 1 d .
H16A H 0.1409 0.8545 0.0547 0.073 Uiso 1 1 calc R
C17 C 0.0972(4) 0.9652(9) 0.0523(5) 0.080(3) Uani 1 1 d .
H17A H 0.0626 0.9400 0.0550 0.096 Uiso 1 1 calc R
C18 C 0.1017(5) 1.0524(8) 0.0495(5) 0.076(3) Uani 1 1 d .
H18A H 0.0704 1.0864 0.0513 0.091 Uiso 1 1 calc R
C19 C 0.1537(5) 1.0909(7) 0.0437(5) 0.070(3) Uani 1 1 d .
H19A H 0.1571 1.1502 0.0412 0.084 Uiso 1 1 calc R
C20 C 0.1992(4) 1.0399(6) 0.0420(4) 0.053(2) Uani 1 1 d .
H20A H 0.2337 1.0651 0.0392 0.063 Uiso 1 1 calc R
C21 C 0.1224(3) 0.5207(6) 0.0965(4) 0.049(2) Uani 1 1 d .
C22 C 0.0861(5) 0.4798(8) 0.0597(5) 0.078(3) Uani 1 1 d .
H22A H 0.0958 0.4656 0.0200 0.093 Uiso 1 1 calc R
C23 C 0.0339(5) 0.4590(11) 0.0817(7) 0.109(5) Uani 1 1 d .
H23A H 0.0088 0.4310 0.0565 0.131 Uiso 1 1 calc R
C24 C 0.0194(5) 0.4802(10) 0.1410(7) 0.099(5) Uani 1 1 d .
H24A H -0.0151 0.4657 0.1561 0.119 Uiso 1 1 calc R
C25 C 0.0560(5) 0.5219(8) 0.1764(7) 0.087(4) Uani 1 1 d .
H25A H 0.0458 0.5381 0.2157 0.104 Uiso 1 1 calc R
C26 C 0.1075(4) 0.5409(8) 0.1563(5) 0.075(3) Uani 1 1 d .
H26A H 0.1326 0.5673 0.1824 0.090 Uiso 1 1 calc R
C27 C 0.2363(4) 0.4609(6) 0.0902(4) 0.049(2) Uani 1 1 d .
C28 C 0.2873(4) 0.4770(8) 0.1156(4) 0.067(3) Uani 1 1 d .
H28A H 0.2978 0.5328 0.1252 0.080 Uiso 1 1 calc R
C29 C 0.3208(6) 0.4118(9) 0.1261(6) 0.092(4) Uani 1 1 d .
H29A H 0.3546 0.4232 0.1443 0.110 Uiso 1 1 calc R
C30 C 0.3086(6) 0.3295(12) 0.1118(6) 0.103(5) Uani 1 1 d .
H30A H 0.3332 0.2855 0.1207 0.124 Uiso 1 1 calc R
C31 C 0.2601(6) 0.3127(8) 0.0844(7) 0.088(4) Uani 1 1 d .
H31A H 0.2520 0.2568 0.0725 0.106 Uiso 1 1 calc R
C32 C 0.2212(5) 0.3781(7) 0.0735(6) 0.074(3) Uani 1 1 d .
H32A H 0.1872 0.3665 0.0559 0.089 Uiso 1 1 calc R
C33 C 0.3188(4) 0.7256(6) 0.0444(4) 0.0471(19) Uani 1 1 d .
C34 C 0.3606(4) 0.7105(6) 0.0746(4) 0.051(2) Uani 1 1 d .
C35 C 0.4094(4) 0.6888(7) 0.1074(4) 0.058(2) Uani 1 1 d .
C36 C 0.4383(5) 0.7544(10) 0.1382(6) 0.092(4) Uani 1 1 d U
H36A H 0.4251 0.8104 0.1390 0.110 Uiso 1 1 calc R
C37 C 0.4874(6) 0.7319(13) 0.1675(7) 0.116(5) Uani 1 1 d U
H37A H 0.5080 0.7744 0.1867 0.140 Uiso 1 1 calc R
C38 C 0.5059(6) 0.6487(12) 0.1687(6) 0.103(4) Uani 1 1 d U
H38A H 0.5381 0.6347 0.1894 0.124 Uiso 1 1 calc R
C39 C 0.4761(5) 0.5861(10) 0.1388(6) 0.090(3) Uani 1 1 d U
H39A H 0.4887 0.5298 0.1390 0.108 Uiso 1 1 calc R
C40 C 0.4289(5) 0.6057(8) 0.1094(5) 0.074(3) Uani 1 1 d U
H40A H 0.4091 0.5624 0.0900 0.089 Uiso 1 1 calc R
Cl2 Cl 0.5488(4) 0.2197(6) 0.0439(4) 0.227(3) Uani 1 1 d DU
Cl3 Cl 0.4660(4) 0.3217(7) 0.0966(5) 0.267(4) Uani 1 1 d DU
C41 C 0.4863(9) 0.2155(10) 0.0829(15) 0.295(19) Uani 1 1 d DU
H41A H 0.4907 0.1848 0.1211 0.353 Uiso 1 1 calc R
H41B H 0.4589 0.1861 0.0584 0.353 Uiso 1 1 calc R

loop_
_atom_site_aniso_label
_atom_site_aniso_U_11
_atom_site_aniso_U_22
_atom_site_aniso_U_33
_atom_site_aniso_U_23
_atom_site_aniso_U_13
_atom_site_aniso_U_12
Au1 0.0444(2) 0.0468(2) 0.0420(2) -0.00150(13) 0.00024(14) -0.00915(13)
Pt1 0.0292(2) 0.0422(3) 0.0380(2) 0.00044(16) -0.00266(16) -0.00415(16)
Cl1 0.0694(18) 0.0669(17) 0.093(2) 0.0138(15) -0.0120(14) 0.0120(14)
P1 0.0328(10) 0.0479(12) 0.0403(10) -0.0036(9) -0.0025(8) -0.0030(9)
P2 0.0322(10) 0.0427(11) 0.0400(10) 0.0002(8) -0.0056(8) -0.0034(8)
P3 0.0379(11) 0.0432(12) 0.0454(11) 0.0009(9) 0.0024(8) -0.0070(9)
O1 0.55(4) 0.105(10) 0.169(13) 0.004(9) -0.18(2) 0.011(16)
O2 0.090(9) 0.119(10) 0.42(3) 0.086(13) 0.079(12) 0.007(7)
O3 0.159(11) 0.141(10) 0.142(9) 0.031(8) -0.030(8) 0.089(9)
O4 0.050(5) 0.099(8) 0.273(15) 0.009(8) -0.002(7) 0.005(5)
C1 0.033(4) 0.045(5) 0.039(4) 0.002(3) -0.001(3) -0.007(3)
C2 0.038(4) 0.057(5) 0.048(4) -0.001(4) -0.006(3) -0.011(4)
C3 0.041(5) 0.067(6) 0.037(4) -0.008(4) 0.001(3) 0.002(4)
C4 0.063(7) 0.086(8) 0.084(8) -0.019(6) 0.015(6) -0.018(6)
C5 0.025(5) 0.176(16) 0.147(13) -0.059(12) 0.029(6) -0.023(7)
C6 0.049(7) 0.126(12) 0.109(10) -0.017(9) 0.004(6) 0.038(8)
C7 0.081(9) 0.085(9) 0.094(9) 0.011(7) 0.022(7) 0.033(7)
C8 0.082(8) 0.059(7) 0.080(7) 0.004(6) 0.017(6) 0.006(6)
C9 0.035(4) 0.052(5) 0.045(4) -0.007(4) 0.001(3) 0.002(4)
C10 0.078(7) 0.051(6) 0.056(5) 0.006(4) -0.003(5) -0.011(5)
C11 0.104(10) 0.068(7) 0.055(6) 0.018(5) -0.017(6) -0.001(6)
C12 0.062(7) 0.078(8) 0.069(7) 0.001(5) -0.017(5) 0.011(6)
C13 0.048(6) 0.086(8) 0.070(6) 0.005(5) -0.015(5) -0.010(5)
C14 0.066(7) 0.058(6) 0.065(6) 0.000(5) -0.023(5) -0.008(5)
C15 0.038(4) 0.051(5) 0.044(4) -0.003(4) 0.001(3) -0.002(4)
C16 0.042(5) 0.067(6) 0.074(6) -0.015(5) -0.009(4) 0.007(4)
C17 0.040(6) 0.109(10) 0.090(8) -0.022(7) 0.000(5) 0.013(6)
C18 0.068(8) 0.081(8) 0.078(7) -0.013(6) 0.004(5) 0.032(6)
C19 0.076(8) 0.066(7) 0.069(6) 0.011(5) 0.012(5) 0.024(6)
C20 0.051(5) 0.050(5) 0.058(5) 0.002(4) 0.006(4) 0.003(4)
C21 0.032(4) 0.048(5) 0.067(6) 0.009(4) 0.005(4) -0.005(4)
C22 0.061(7) 0.095(9) 0.078(7) -0.008(6) 0.001(5) -0.016(6)
C23 0.039(6) 0.156(14) 0.133(12) 0.023(11) -0.015(7) -0.040(8)
C24 0.044(7) 0.131(13) 0.124(12) 0.042(10) 0.020(7) 0.002(7)
C25 0.070(8) 0.085(9) 0.106(9) 0.016(7) 0.037(7) -0.007(7)
C26 0.055(6) 0.090(8) 0.079(7) 0.007(6) 0.029(5) -0.002(6)
C27 0.050(5) 0.056(5) 0.040(4) 0.012(4) 0.005(3) 0.004(4)
C28 0.059(6) 0.076(7) 0.066(6) -0.009(5) -0.022(5) 0.014(5)
C29 0.088(9) 0.087(10) 0.099(9) -0.009(7) -0.035(7) 0.028(8)
C30 0.081(10) 0.139(14) 0.089(9) 0.040(9) 0.009(7) 0.050(9)
C31 0.101(11) 0.051(7) 0.113(10) 0.016(6) 0.024(8) 0.007(6)
C32 0.063(7) 0.049(6) 0.111(9) 0.011(6) 0.019(6) -0.004(5)
C33 0.053(5) 0.047(5) 0.040(4) 0.002(4) 0.008(4) -0.002(4)
C34 0.040(5) 0.060(6) 0.054(5) 0.002(4) -0.009(4) -0.001(4)
C35 0.032(4) 0.088(7) 0.053(5) 0.013(5) -0.006(4) 0.008(4)
C36 0.062(7) 0.124(11) 0.090(8) 0.007(7) -0.034(6) 0.001(6)
C37 0.068(8) 0.163(11) 0.118(10) -0.016(10) -0.042(7) 0.003(8)
C38 0.071(8) 0.158(11) 0.079(8) 0.034(8) -0.026(6) 0.011(7)
C39 0.064(7) 0.124(9) 0.081(7) 0.041(6) 0.002(5) 0.020(6)
C40 0.060(6) 0.087(8) 0.076(7) 0.006(6) -0.006(5) 0.012(6)
Cl2 0.225(6) 0.207(6) 0.250(7) 0.005(5) 0.042(5) -0.020(5)
Cl3 0.254(7) 0.249(7) 0.299(8) 0.002(6) 0.057(6) 0.009(6)
C41 0.36(3) 0.228(15) 0.29(4) 0.10(3) 0.18(3) 0.03(3)

loop_
_atom_type_symbol
_atom_type_description
_atom_type_scat_dispersion_real
_atom_type_scat_dispersion_imag
_atom_type_scat_source
C C 0.0033 0.0016 'International Tables Vol C Tables 4.2.6.8 and 6.1.1.4'
H H 0.0000 0.0000 'International Tables Vol C Tables 4.2.6.8 and 6.1.1.4'
O O 0.0106 0.0060 'International Tables Vol C Tables 4.2.6.8 and 6.1.1.4'
P P 0.1023 0.0942 'International Tables Vol C Tables 4.2.6.8 and 6.1.1.4'
Cl Cl 0.1484 0.1585 'International Tables Vol C Tables 4.2.6.8 and 6.1.1.4'
Pt Pt -1.7033 8.3905 'International Tables Vol C Tables 4.2.6.8 and 6.1.1.4'
Au Au -2.0133 8.8022 'International Tables Vol C Tables 4.2.6.8 and 6.1.1.4'

loop_
_geom_angle_atom_site_label_1
_geom_angle_atom_site_label_2
_geom_angle_atom_site_label_3
_geom_angle
_geom_angle_site_symmetry_1
_geom_angle_site_symmetry_3
P3 Au1 P1 174.61(7) . .
P3 Au1 Pt1 91.46(6) . .
P1 Au1 Pt1 93.63(6) . .
C33 Pt1 C33 180.0(6) 7_565 .
C33 Pt1 P2 85.6(3) 7_565 7_565
C33 Pt1 P2 94.4(3) . 7_565
C33 Pt1 P2 94.4(3) 7_565 .
C33 Pt1 P2 85.6(3) . .
P2 Pt1 P2 180.00(10) 7_565 .
C33 Pt1 Au1 106.1(2) 7_565 .
C33 Pt1 Au1 73.9(2) . .
P2 Pt1 Au1 91.25(6) 7_565 .
P2 Pt1 Au1 88.75(6) . .
C33 Pt1 Au1 73.9(2) 7_565 7_565
C33 Pt1 Au1 106.1(2) . 7_565
P2 Pt1 Au1 88.75(6) 7_565 7_565
P2 Pt1 Au1 91.25(6) . 7_565
Au1 Pt1 Au1 180.000(12) . 7_565
O1 Cl1 O2 110.5(15) . .
O1 Cl1 O4 109.1(11) . .
O2 Cl1 O4 103.0(8) . .
O1 Cl1 O3 107.8(10) . .
O2 Cl1 O3 109.7(9) . .
O4 Cl1 O3 116.8(8) . .
C9 P1 C1 103.8(4) . .
C9 P1 C3 109.7(4) . .
C1 P1 C3 106.5(4) . .
C9 P1 Au1 111.3(3) . .
C1 P1 Au1 112.4(3) . .
C3 P1 Au1 112.7(3) . .
C15 P2 C2 108.4(4) . .
C15 P2 C1 104.4(4) . .
C2 P2 C1 101.6(3) . .
C15 P2 Pt1 119.8(3) . .
C2 P2 Pt1 107.6(3) . .
C1 P2 Pt1 113.5(3) . .
C21 P3 C2 105.5(4) . 7_565
C21 P3 C27 107.1(4) . .
C2 P3 C27 104.9(4) 7_565 .
C21 P3 Au1 111.9(3) . .
C2 P3 Au1 112.2(3) 7_565 .
C27 P3 Au1 114.5(3) . .
P2 C1 P1 114.3(4) . .
P2 C2 P3 115.8(4) . 7_565
C8 C3 C4 120.9(10) . .
C8 C3 P1 122.5(8) . .
C4 C3 P1 116.5(8) . .
C3 C4 C5 117.1(12) . .
C6 C5 C4 122.3(12) . .
C5 C6 C7 120.3(11) . .
C6 C7 C8 118.1(12) . .
C3 C8 C7 121.0(11) . .
C10 C9 C14 119.1(8) . .
C10 C9 P1 117.7(7) . .
C14 C9 P1 123.2(7) . .
C9 C10 C11 119.3(10) . .
C12 C11 C10 120.9(10) . .
C11 C12 C13 120.3(10) . .
C12 C13 C14 119.8(10) . .
C13 C14 C9 120.4(10) . .
C20 C15 C16 119.7(8) . .
C20 C15 P2 122.3(7) . .
C16 C15 P2 117.8(7) . .
C17 C16 C15 119.2(10) . .
C18 C17 C16 120.5(11) . .
C17 C18 C19 120.1(10) . .
C20 C19 C18 118.9(10) . .
C19 C20 C15 121.5(9) . .
C22 C21 C26 119.5(9) . .
C22 C21 P3 124.4(8) . .
C26 C21 P3 116.1(7) . .
C21 C22 C23 119.9(11) . .
C24 C23 C22 120.0(12) . .
C25 C24 C23 119.0(11) . .
C24 C25 C26 121.7(13) . .
C25 C26 C21 119.8(12) . .
C28 C27 C32 120.7(9) . .
C28 C27 P3 118.6(8) . .
C32 C27 P3 120.5(8) . .
C29 C28 C27 118.9(11) . .
C28 C29 C30 123.6(13) . .
C31 C30 C29 118.5(12) . .
C30 C31 C32 121.4(13) . .
C27 C32 C31 116.8(11) . .
C34 C33 Pt1 177.2(7) . .
C33 C34 C35 176.8(10) . .
C40 C35 C36 119.8(10) . .
C40 C35 C34 121.5(10) . .
C36 C35 C34 118.8(10) . .
C37 C36 C35 117.4(14) . .
C38 C37 C36 121.6(15) . .
C37 C38 C39 119.2(12) . .
C40 C39 C38 120.8(14) . .
C39 C40 C35 121.2(13) . .
Cl2 C41 Cl3 107.2(9) . .

loop_
_geom_bond_atom_site_label_1
_geom_bond_atom_site_label_2
_geom_bond_distance
_geom_bond_site_symmetry_2
Au1 P3 2.301(2) .
Au1 P1 2.318(2) .
Au1 Pt1 2.9323(10) .
Pt1 C33 1.970(9) 7_565
Pt1 C33 1.970(9) .
Pt1 P2 2.298(2) 7_565
Pt1 P2 2.298(2) .
Pt1 Au1 2.9323(10) 7_565
Cl1 O1 1.286(15) .
Cl1 O2 1.373(13) .
Cl1 O4 1.386(10) .
Cl1 O3 1.391(9) .
P1 C9 1.805(8) .
P1 C1 1.826(8) .
P1 C3 1.839(9) .
P2 C15 1.803(9) .
P2 C2 1.818(8) .
P2 C1 1.821(7) .
P3 C21 1.803(8) .
P3 C2 1.825(8) 7_565
P3 C27 1.835(9) .
C2 P3 1.825(8) 7_565
C3 C8 1.346(14) .
C3 C4 1.373(13) .
C4 C5 1.374(16) .
C5 C6 1.35(2) .
C6 C7 1.352(18) .
C7 C8 1.392(14) .
C9 C10 1.377(13) .
C9 C14 1.387(12) .
C10 C11 1.379(14) .
C11 C12 1.351(15) .
C12 C13 1.364(15) .
C13 C14 1.367(13) .
C15 C20 1.374(12) .
C15 C16 1.390(12) .
C16 C17 1.390(13) .
C17 C18 1.365(17) .
C18 C19 1.406(16) .
C19 C20 1.362(13) .
C21 C22 1.353(13) .
C21 C26 1.398(13) .
C22 C23 1.397(15) .
C23 C24 1.39(2) .
C24 C25 1.347(19) .
C25 C26 1.362(14) .
C27 C28 1.380(12) .
C27 C32 1.390(13) .
C28 C29 1.323(15) .
C29 C30 1.35(2) .
C30 C31 1.35(2) .
C31 C32 1.409(16) .
C33 C34 1.234(12) .
C34 C35 1.427(11) .
C35 C40 1.380(14) .
C35 C36 1.411(16) .
C36 C37 1.399(16) .
C37 C38 1.37(2) .
C38 C39 1.38(2) .
C39 C40 1.351(15) .
Cl2 C41 1.747(10) .
Cl3 C41 1.754(10) .
